data_1562839
loop_
_publ_author_name
'Bhide, Malavika'
'Mears, Kristian Luke'
'Carmalt, Claire J.'
'Knapp, Caroline E.'

_publ_section_title
;
 Synthesis, solution dynamics and chemical vapour deposition of
 heteroleptic zinc complexes via ethyl and amide zinc thioureides
;
_journal_name_full 'Chemical Science'
_journal_paper_doi 10.1039/D1SC01846A
_journal_year 2021
_chemical_formula_moiety '2.5(C25.6 H57.6 N6.4 S3.2 Zn3.2), 2(C11.2 H12.8), C5.6'
_chemical_formula_sum 'C92 H169.6 N16 S8 Zn8'
_chemical_formula_weight 2279.47
_chemical_name_systematic xstr1318
_space_group_crystal_system monoclinic
_space_group_IT_number 15
_space_group_name_Hall '-I 2ya'
_space_group_name_H-M_alt 'I 1 2/a 1'
_atom_sites_solution_hydrogens geom
_atom_sites_solution_primary dual
_audit_creation_date 2021-03-15
_audit_creation_method
;
Olex2 1.3
(compiled 2019.09.11 svn.r3662 for OlexSys, GUI svn.r5938)
;
_audit_update_record
;
2021-03-19 deposited with the CCDC.	2021-05-24 downloaded from the CCDC.
;
_cell_angle_alpha 90
_cell_angle_beta 91.0722(12)
_cell_angle_gamma 90
_cell_formula_units_Z 5
_cell_length_a 27.1708(3)
_cell_length_b 8.98003(13)
_cell_length_c 58.2262(7)
_cell_measurement_reflns_used 47350
_cell_measurement_temperature 150.0(4)
_cell_measurement_theta_max 72.4020
_cell_measurement_theta_min 4.3640
_cell_volume 14204.4(3)
_computing_cell_refinement 'CrysAlisPro 1.171.40.53 (Rigaku OD, 2019)'
_computing_data_collection 'CrysAlisPro 1.171.40.53 (Rigaku OD, 2019)'
_computing_data_reduction 'CrysAlisPro 1.171.40.53 (Rigaku OD, 2019)'
_computing_molecular_graphics 'Olex2 1.3 (Dolomanov et al., 2009)'
_computing_publication_material 'Olex2 1.3 (Dolomanov et al., 2009)'
_computing_structure_refinement 'ShelXL 2014/7 (Sheldrick, 2015)'
_computing_structure_solution 'ShelXT n/a (Sheldrick, 2015)'
_diffrn_ambient_environment N~2~
_diffrn_ambient_temperature 150.0(4)
_diffrn_detector 'CCD plate'
_diffrn_detector_area_resol_mean 5.2031
_diffrn_detector_type Atlas
_diffrn_measured_fraction_theta_full 0.985
_diffrn_measured_fraction_theta_max 0.966
_diffrn_measurement_details
;
List of Runs (angles in degrees, time in seconds):

  # Type    Start    End  Width  t~exp~   \w     \q     \k     \f   Frames
#--------------------------------------------------------------------------
  1  \w   -112.00 -17.00   1.00    2.26    --  -43.17 -57.00 -30.00   95
  2  \w    -80.00  -6.00   1.00    2.26    --  -43.17 125.00  90.00   74
  3  \w   -113.00 -23.00   1.00    2.26    --  -43.17 -57.00  30.00   90
  4  \w   -103.00 -19.00   1.00    2.26    --  -43.17 -57.00-120.00   84
  5  \w    -74.00  -7.00   1.00    2.26    --  -43.17 125.00-150.00   67
  6  \w    -86.00 -19.00   1.00    2.26    --  -43.17 -57.00  90.00   67
  7  \w    -67.00 -18.00   1.00    2.26    --  -43.17 -57.00 150.00   49
  8  \w    -63.00  22.00   1.00    2.26    --  -43.17  57.00  60.00   85
  9  \w     11.00  41.00   1.00    2.26    --   43.17  79.00   3.97   30
 10  \w     13.00  38.00   1.00    2.26    --   43.17  78.00  72.91   25
 11  \w     11.00  66.00   1.00    2.26    --   43.17  19.00 150.00   55
 12  \w     11.00  40.00   1.00    2.26    --   43.17  79.00 -97.04   29
 13  \w     12.00  38.00   1.00    2.26    --   43.17  79.00 150.97   26
 14  \w     72.00 121.00   1.00    2.26    --   43.17  19.00 150.00   49
 15  \w    145.00 171.00   1.00    9.04    --  103.94  74.00  71.37   26
 16  \w     73.00 103.00   1.00    9.04    --  103.94  74.00  71.37   30
 17  \w     73.00 176.00   1.00    9.04    --  103.94  74.00 -26.84  103
 18  \w     75.00 101.00   1.00    9.04    --  103.94  66.00  57.35   26
 19  \w    133.00 176.00   1.00    9.04    --  103.94  72.00-144.48   43
 20  \w    116.00 174.00   1.00    9.04    --  103.94  70.00 128.63   58
 21  \w     74.00 176.00   1.00    9.04    --  103.94  71.00-109.17  102
 22  \w     74.00 100.00   1.00    9.04    --  103.94  72.00-144.48   26
 23  \w     76.00 102.00   1.00    9.04    --  103.94  61.00  30.00   26
 24  \w     76.00 103.00   1.00    9.04    --  103.94  61.00   0.00   27
 25  \w     76.00 101.00   1.00    9.04    --  103.94  61.00 120.00   25
 26  \w     46.00 105.00   1.00    9.04    --  103.94 -94.00 120.00   59
 27  \w     23.00 107.00   1.00    9.04    --  103.94 -94.00-180.00   84
 28  \w     76.00 110.00   1.00    9.04    --  103.94  61.00-120.00   34
 29  \w     77.00 102.00   1.00    9.04    --  103.94  60.00 -74.42   25
 30  \w     76.00 147.00   1.00    9.04    --  103.94  61.00 -60.00   71
 31  \w     74.00 100.00   1.00    9.04    --  103.94  70.00 128.63   26
 32  \w     23.00  85.00   1.00    9.04    --  103.94 -94.00 -30.00   62
 33  \w    114.00 141.00   1.00    9.04    --  103.94  45.00  30.00   27
 34  \w     81.00 108.00   1.00    9.04    --  103.94  45.00  30.00   27
 35  \w     75.00 143.00   1.00    9.04    --  103.94  66.00 -45.94   68
 36  \w     76.00 103.00   1.00    9.04    --  103.94  61.00 150.00   27
 37  \w     76.00 102.00   1.00    9.04    --  103.94  61.00 -30.00   26
 38  \w     30.00 107.00   1.00    9.04    --  103.94 -94.00  30.00   77
 39  \w     80.00 143.00   1.00    9.04    --  103.94  45.00 120.00   63
 40  \w     23.00 107.00   1.00    9.04    --  103.94 -94.00 -90.00   84
 41  \w     80.00 175.00   1.00    9.04    --  103.94  45.00  60.00   95
 42  \w     76.00 137.00   1.00    9.04    --  103.94  61.00-180.00   61
 43  \w     32.00  79.00   1.00    9.04    --  103.94-125.00 -90.00   47
 44  \w     77.00 103.00   1.00    9.04    --  103.94  58.00 167.61   26
 45  \w     74.00 176.00   1.00    9.04    --  103.94  73.00-170.89  102
;
_diffrn_measurement_device 'four-circle diffractometer'
_diffrn_measurement_device_type 'SuperNova, Dual, Cu at home/near, Atlas'
_diffrn_measurement_method '\w scans'
_diffrn_orient_matrix_type 'CrysAlisPro convention (1999,Acta A55,543-557)'
_diffrn_orient_matrix_UB_11 -0.0521501000
_diffrn_orient_matrix_UB_12 -0.0216309000
_diffrn_orient_matrix_UB_13 -0.0102939000
_diffrn_orient_matrix_UB_21 0.0048287000
_diffrn_orient_matrix_UB_22 -0.1695070000
_diffrn_orient_matrix_UB_23 0.0033396000
_diffrn_orient_matrix_UB_31 -0.0217213000
_diffrn_orient_matrix_UB_32 0.0142017000
_diffrn_orient_matrix_UB_33 0.0241487000
_diffrn_radiation_monochromator mirror
_diffrn_radiation_probe x-ray
_diffrn_radiation_type 'Cu K\a'
_diffrn_radiation_wavelength 1.54184
_diffrn_reflns_av_R_equivalents 0.0305
_diffrn_reflns_av_unetI/netI 0.0166
_diffrn_reflns_Laue_measured_fraction_full 0.985
_diffrn_reflns_Laue_measured_fraction_max 0.966
_diffrn_reflns_limit_h_max 33
_diffrn_reflns_limit_h_min -33
_diffrn_reflns_limit_k_max 10
_diffrn_reflns_limit_k_min -11
_diffrn_reflns_limit_l_max 72
_diffrn_reflns_limit_l_min -64
_diffrn_reflns_number 75291
_diffrn_reflns_point_group_measured_fraction_full 0.985
_diffrn_reflns_point_group_measured_fraction_max 0.966
_diffrn_reflns_theta_full 67.684
_diffrn_reflns_theta_max 72.824
_diffrn_reflns_theta_min 3.565
_diffrn_source 'micro-focus sealed X-ray tube'
_diffrn_source_type 'SuperNova (Cu) X-ray Source'
_exptl_absorpt_coefficient_mu 3.563
_exptl_absorpt_correction_T_max 1.00000
_exptl_absorpt_correction_T_min 0.74135
_exptl_absorpt_correction_type multi-scan
_exptl_absorpt_process_details
;
CrysAlisPro 1.171.40.53 (Rigaku Oxford Diffraction, 2019)
Empirical absorption correction using spherical harmonics,
 implemented in SCALE3 ABSPACK scaling algorithm.
;
_exptl_crystal_colour 'clear light colourless'
_exptl_crystal_colour_lustre clear
_exptl_crystal_colour_modifier light
_exptl_crystal_colour_primary colourless
_exptl_crystal_density_diffrn 1.332
_exptl_crystal_description irregular
_exptl_crystal_F_000 6008
_exptl_crystal_preparation 'ZnEt2 + HL1'
_exptl_crystal_recrystallization_method 'Crystallised out of a toluene/hexane solution'
_exptl_crystal_size_max 0.1
_exptl_crystal_size_mid 0.1
_exptl_crystal_size_min 0.1
_refine_diff_density_max 1.487
_refine_diff_density_min -0.736
_refine_diff_density_rms 0.082
_refine_ls_extinction_method none
_refine_ls_goodness_of_fit_ref 1.079
_refine_ls_hydrogen_treatment constr
_refine_ls_matrix_type full
_refine_ls_number_parameters 710
_refine_ls_number_reflns 13660
_refine_ls_number_restraints 0
_refine_ls_restrained_S_all 1.079
_refine_ls_R_factor_all 0.0497
_refine_ls_R_factor_gt 0.0458
_refine_ls_shift/su_max 0.003
_refine_ls_shift/su_mean 0.000
_refine_ls_structure_factor_coef Fsqd
_refine_ls_weighting_details 'w=1/[\s^2^(Fo^2^)+(0.0471P)^2^+67.3402P] where P=(Fo^2^+2Fc^2^)/3'
_refine_ls_weighting_scheme calc
_refine_ls_wR_factor_gt 0.1158
_refine_ls_wR_factor_ref 0.1185
_reflns_Friedel_coverage 0.000
_reflns_number_gt 12750
_reflns_number_total 13660
_reflns_threshold_expression 'I > 2\s(I)'
_cod_data_source_file d1sc01846a2.cif
_cod_data_source_block xstr1318
_cod_original_formula_sum 'C92 H169.60 N16 S8 Zn8'
_cod_database_code 1562839
_shelx_shelxl_version_number 2014/7
_chemical_oxdiff_formula 'C448 H888 N80 S40 Zn40 '
_chemical_oxdiff_usercomment 'CEK MAB'
_shelx_space_group_comment
;
The symmetry employed for this shelxl refinement is uniquely defined
by the following loop, which should always be used as a source of
symmetry information in preference to the above space-group names.
They are only intended as comments.
;
_reflns_odcompleteness_completeness 99.90
_reflns_odcompleteness_iscentric 1
_reflns_odcompleteness_theta 66.49
_olex2_refinement_description
;
1. Fixed Uiso
 At 1.2 times of:
  All C(H) groups, All C(H,H) groups
 At 1.5 times of:
  All C(H,H,H) groups
2. Others
 Fixed Sof: C26(0.5)
3.a Ternary CH refined with riding coordinates:
 C00P(H00P), C00U(H00U), C00Z(H00Z), C01F(H1), C01G(H7)
3.b Secondary CH2 refined with riding coordinates:
 C00R(H00A,H00B), C00V(H00K,H00L), C00X(H00I,H00J), C00Y(H00M,H00N), C01U(H10,
 HR)
3.c Aromatic/amide H refined with riding coordinates:
 C012(H012), C017(H017), C01B(H13), C01C(H14), C01D(H17), C01J(H18), C01L(H19),
  C01N(H15), C01P(H20), C01S(H21)
3.d Idealised Me refined as rotating group:
 C00S(H00C,H00D,H00E), C00W(H00F,H00G,H00H), C010(H01A,H01B,H01C), C011(H01D,
 H01E,H01F), C013(H01G,H01H,H01I), C014(H01J,H01K,H01L), C015(H01Y,H,HA),
 C016(H01Z,HB,HC), C018(H01M,H01N,H01O), C019(H01P,H01Q,H01R), C01A(H01,HD,HE),
 C01E(H01S,H01T,H01U), C01H(H2,HF,HG), C01I(H3,HH,HI), C01K(H01V,H01W,H01X),
 C01O(H4,HJ,HK), C01Q(H8,HL,HM), C01R(H9,HN,HO), C01T(H5,HP,HQ), C01V(H16,HS,
 HT), C01W(H6,HU,HV), C01X(H11,HW,HX), C01Y(H12,HY,HZ), C01Z(H22,H23,H24),
 C020(H02A,H02B,H02C), C021(H02D,H02E,H02F), C022(H02G,H02H,H02I)
;
_olex2_date_sample_data_collection 2021-03-05
_olex2_exptl_crystal_mounting_method 'Nylon loop'
_olex2_submission_original_sample_id xstr1318
_olex2_submission_special_instructions 'No special instructions were received'
_oxdiff_exptl_absorpt_empirical_details
;
Empirical correction (ABSPACK) includes:
- Absorption correction using spherical harmonics
- Frame scaling
- Detector area scaling
;
_oxdiff_exptl_absorpt_empirical_full_max 1.472
_oxdiff_exptl_absorpt_empirical_full_min 0.680

loop_
_space_group_symop_operation_xyz
'x, y, z'
'-x+1/2, y, -z'
'x+1/2, y+1/2, z+1/2'
'-x+1, y+1/2, -z+1/2'
'-x, -y, -z'
'x-1/2, -y, z'
'-x+1/2, -y+1/2, -z+1/2'
'x, -y+1/2, z+1/2'

loop_
_atom_site_label
_atom_site_type_symbol
_atom_site_fract_x
_atom_site_fract_y
_atom_site_fract_z
_atom_site_U_iso_or_equiv
_atom_site_adp_type
_atom_site_occupancy
_atom_site_site_symmetry_order
_atom_site_calc_flag
_atom_site_refinement_flags_posn
_atom_site_refinement_flags_adp
_atom_site_refinement_flags_occupancy
_atom_site_disorder_assembly
_atom_site_disorder_group
Zn01 Zn 0.56934(2) 0.53283(4) 0.68566(2) 0.02487(10) Uani 1 1 d . . . . .
Zn02 Zn 0.66129(2) 0.36557(4) 0.71492(2) 0.02468(10) Uani 1 1 d . . . . .
Zn03 Zn 0.83991(2) 0.09854(4) 0.61824(2) 0.02657(10) Uani 1 1 d . . . . .
Zn04 Zn 0.77486(2) -0.12138(4) 0.58344(2) 0.02634(10) Uani 1 1 d . . . . .
Zn05 Zn 0.45525(2) 1.40932(5) 0.48607(2) 0.03520(11) Uani 1 1 d . . . . .
S006 S 0.65796(2) 0.60492(8) 0.69466(2) 0.02369(15) Uani 1 1 d . . . . .
S007 S 0.75166(3) 0.10598(8) 0.60517(2) 0.02569(15) Uani 1 1 d . . . . .
S008 S 0.86329(2) -0.12884(8) 0.59636(2) 0.02539(15) Uani 1 1 d . . . . .
S009 S 0.57287(2) 0.28865(8) 0.70494(2) 0.02527(15) Uani 1 1 d . . . . .
S00A S 0.54536(3) 1.34579(10) 0.49586(2) 0.03615(18) Uani 1 1 d . . . . .
N00B N 0.57495(8) 0.6785(3) 0.71240(4) 0.0217(5) Uani 1 1 d . . . . .
N00C N 0.78514(9) -0.2657(3) 0.60990(4) 0.0245(5) Uani 1 1 d . . . . .
N00D N 0.82949(9) 0.2438(3) 0.59187(4) 0.0292(5) Uani 1 1 d . . . . .
N00E N 0.65792(9) 0.2255(3) 0.68785(4) 0.0230(5) Uani 1 1 d . . . . .
N00F N 0.46189(10) 1.2713(3) 0.51351(4) 0.0316(6) Uani 1 1 d . . . . .
N00G N 0.85918(9) -0.3360(3) 0.62996(4) 0.0291(5) Uani 1 1 d . . . . .
N00H N 0.64418(9) 0.8088(3) 0.72817(4) 0.0264(5) Uani 1 1 d . . . . .
N00I N 0.59154(9) 0.0890(3) 0.67107(5) 0.0283(5) Uani 1 1 d . . . . .
N00J N 0.75558(10) 0.3151(3) 0.57184(5) 0.0329(6) Uani 1 1 d . . . . .
C27 C 0.62181(10) 0.7078(3) 0.71427(5) 0.0218(5) Uani 1 1 d . . . . .
N1 N 0.53033(12) 1.1414(3) 0.52949(5) 0.0410(7) Uani 1 1 d . . . . .
C00M C 0.61152(10) 0.1919(3) 0.68546(5) 0.0235(6) Uani 1 1 d . . . . .
C00N C 0.78235(11) 0.2354(3) 0.58730(5) 0.0260(6) Uani 1 1 d . . . . .
C00O C 0.83255(10) -0.2572(3) 0.61425(5) 0.0232(6) Uani 1 1 d . . . . .
C00P C 0.53697(10) 0.7225(4) 0.72879(5) 0.0267(6) Uani 1 1 d . . . . .
H00P H 0.5518 0.7854 0.7408 0.032 Uiso 1 1 calc R U . . .
C00Q C 0.50886(13) 1.2439(4) 0.51540(5) 0.0321(7) Uani 1 1 d . . . . .
C00R C 0.68939(12) 0.3610(4) 0.74648(5) 0.0328(7) Uani 1 1 d . . . . .
H00A H 0.6969 0.2588 0.7506 0.039 Uiso 1 1 calc R U . . .
H00B H 0.7200 0.4166 0.7469 0.039 Uiso 1 1 calc R U . . .
C00S C 0.71894(13) 0.3308(4) 0.66247(6) 0.0359(7) Uani 1 1 d . . . . .
H00C H 0.7347 0.3838 0.6749 0.054 Uiso 1 1 calc R U . . .
H00D H 0.6933 0.3915 0.6558 0.054 Uiso 1 1 calc R U . . .
H00E H 0.7428 0.3080 0.6510 0.054 Uiso 1 1 calc R U . . .
C00T C 0.61154(12) 0.8061(4) 0.80055(5) 0.0347(7) Uani 1 1 d . . . . .
C00U C 0.69684(11) 0.1868(3) 0.67148(5) 0.0280(6) Uani 1 1 d . . . . .
H00U H 0.6824 0.1299 0.6587 0.034 Uiso 1 1 calc R U . . .
C00V C 0.86588(12) 0.1085(4) 0.65016(6) 0.0325(7) Uani 1 1 d . . . . .
H00K H 0.8482 0.1854 0.6583 0.039 Uiso 1 1 calc R U . . .
H00L H 0.8593 0.0144 0.6577 0.039 Uiso 1 1 calc R U . . .
C00W C 0.62117(12) 0.9493(3) 0.73471(6) 0.0324(7) Uani 1 1 d . . . . .
H00F H 0.5926 0.9666 0.7251 0.049 Uiso 1 1 calc R U . . .
H00G H 0.6442 1.0293 0.7328 0.049 Uiso 1 1 calc R U . . .
H00H H 0.6116 0.9443 0.7505 0.049 Uiso 1 1 calc R U . . .
C00X C 0.53092(13) 0.5264(4) 0.65650(6) 0.0365(7) Uani 1 1 d . . . . .
H00I H 0.5371 0.4308 0.6494 0.044 Uiso 1 1 calc R U . . .
H00J H 0.4963 0.5286 0.6603 0.044 Uiso 1 1 calc R U . . .
C00Y C 0.74974(13) -0.1284(4) 0.55140(6) 0.0397(8) Uani 1 1 d . . . . .
H00M H 0.7575 -0.0349 0.5440 0.048 Uiso 1 1 calc R U . . .
H00N H 0.7669 -0.2068 0.5434 0.048 Uiso 1 1 calc R U . . .
C00Z C 0.74756(12) -0.3234(4) 0.62561(6) 0.0342(7) Uani 1 1 d . . . . .
H00Z H 0.7554 -0.4267 0.6297 0.041 Uiso 1 1 calc R U . . .
C010 C 0.61668(12) -0.0506(3) 0.66594(6) 0.0319(7) Uani 1 1 d . . . . .
H01A H 0.6256 -0.0517 0.6501 0.048 Uiso 1 1 calc R U . . .
H01B H 0.5952 -0.1328 0.6690 0.048 Uiso 1 1 calc R U . . .
H01C H 0.6458 -0.0589 0.6754 0.048 Uiso 1 1 calc R U . . .
C011 C 0.51662(13) 0.5817(4) 0.73951(6) 0.0385(8) Uani 1 1 d . . . . .
H01D H 0.4924 0.6077 0.7506 0.058 Uiso 1 1 calc R U . . .
H01E H 0.5429 0.5275 0.7469 0.058 Uiso 1 1 calc R U . . .
H01F H 0.5017 0.5208 0.7278 0.058 Uiso 1 1 calc R U . . .
C012 C 0.66246(12) 0.7927(4) 0.79845(6) 0.0391(8) Uani 1 1 d . . . . .
H012 H 0.6767 0.6986 0.7982 0.047 Uiso 1 1 calc R U . . .
C013 C 0.53939(12) 0.0889(4) 0.66484(6) 0.0347(7) Uani 1 1 d . . . . .
H01G H 0.5225 0.0178 0.6741 0.052 Uiso 1 1 calc R U . . .
H01H H 0.5354 0.0625 0.6489 0.052 Uiso 1 1 calc R U . . .
H01I H 0.5259 0.1863 0.6673 0.052 Uiso 1 1 calc R U . . .
C014 C 0.69663(11) 0.7996(4) 0.73382(6) 0.0357(7) Uani 1 1 d . . . . .
H01J H 0.7073 0.6981 0.7326 0.054 Uiso 1 1 calc R U . . .
H01K H 0.7024 0.8342 0.7492 0.054 Uiso 1 1 calc R U . . .
H01L H 0.7147 0.8604 0.7233 0.054 Uiso 1 1 calc R U . . .
C015 C 0.92104(12) 0.1411(4) 0.65213(7) 0.0408(8) Uani 1 1 d . . . . .
H01Y H 0.9388 0.0694 0.6433 0.061 Uiso 1 1 calc R U . . .
H H 0.9315 0.1352 0.6679 0.061 Uiso 1 1 calc R U . . .
HA H 0.9274 0.2393 0.6464 0.061 Uiso 1 1 calc R U . . .
C016 C 0.84240(14) -0.4785(4) 0.63909(6) 0.0378(8) Uani 1 1 d . . . . .
H01Z H 0.8219 -0.4610 0.6521 0.057 Uiso 1 1 calc R U . . .
HB H 0.8704 -0.5371 0.6438 0.057 Uiso 1 1 calc R U . . .
HC H 0.8239 -0.5308 0.6274 0.057 Uiso 1 1 calc R U . . .
C017 C 0.69191(13) 0.9177(5) 0.79676(6) 0.0440(9) Uani 1 1 d . . . . .
H017 H 0.7258 0.9069 0.7955 0.053 Uiso 1 1 calc R U . . .
C018 C 0.49703(12) 0.8091(4) 0.71606(6) 0.0407(8) Uani 1 1 d . . . . .
H01M H 0.4868 0.7550 0.7026 0.061 Uiso 1 1 calc R U . . .
H01N H 0.5096 0.9047 0.7117 0.061 Uiso 1 1 calc R U . . .
H01O H 0.4694 0.8224 0.7259 0.061 Uiso 1 1 calc R U . . .
C019 C 0.65471(15) 0.4265(4) 0.76409(6) 0.0438(9) Uani 1 1 d . . . . .
H01P H 0.6473 0.5279 0.7601 0.066 Uiso 1 1 calc R U . . .
H01Q H 0.6702 0.4233 0.7790 0.066 Uiso 1 1 calc R U . . .
H01R H 0.6248 0.3696 0.7642 0.066 Uiso 1 1 calc R U . . .
C01A C 0.91055(12) -0.2996(4) 0.63536(6) 0.0388(8) Uani 1 1 d . . . . .
H01 H 0.9316 -0.3552 0.6255 0.058 Uiso 1 1 calc R U . . .
HD H 0.9179 -0.3248 0.6511 0.058 Uiso 1 1 calc R U . . .
HE H 0.9158 -0.1950 0.6331 0.058 Uiso 1 1 calc R U . . .
C01B C 0.67144(15) 1.0585(5) 0.79700(6) 0.0458(9) Uani 1 1 d . . . . .
H13 H 0.6912 1.1423 0.7955 0.055 Uiso 1 1 calc R U . . .
C01C C 0.59231(13) 0.9485(5) 0.80117(6) 0.0430(9) Uani 1 1 d . . . . .
H14 H 0.5585 0.9604 0.8028 0.052 Uiso 1 1 calc R U . . .
C01D C 0.60853(13) 1.0636(5) 0.60399(6) 0.0431(9) Uani 1 1 d . . . . .
H17 H 0.6425 1.0529 0.6057 0.052 Uiso 1 1 calc R U . . .
C01E C 0.53919(15) 0.6454(4) 0.63862(6) 0.0453(9) Uani 1 1 d . . . . .
H01S H 0.5202 0.6226 0.6250 0.068 Uiso 1 1 calc R U . . .
H01T H 0.5735 0.6489 0.6350 0.068 Uiso 1 1 calc R U . . .
H01U H 0.5292 0.7403 0.6445 0.068 Uiso 1 1 calc R U . . .
C01F C 0.86733(13) 0.3057(4) 0.57667(6) 0.0408(8) Uani 1 1 d . . . . .
H1 H 0.8569 0.4046 0.5714 0.049 Uiso 1 1 calc R U . . .
C01G C 0.42467(13) 1.2272(4) 0.53036(6) 0.0386(8) Uani 1 1 d . . . . .
H7 H 0.4407 1.1710 0.5428 0.046 Uiso 1 1 calc R U . . .
C01H C 0.74658(15) -0.2295(5) 0.64720(6) 0.0475(9) Uani 1 1 d . . . . .
H2 H 0.7784 -0.2321 0.6547 0.071 Uiso 1 1 calc R U . . .
HF H 0.7223 -0.2683 0.6574 0.071 Uiso 1 1 calc R U . . .
HG H 0.7384 -0.1286 0.6432 0.071 Uiso 1 1 calc R U . . .
C01I C 0.77175(15) 0.4604(4) 0.56331(6) 0.0426(8) Uani 1 1 d . . . . .
H3 H 0.7906 0.5104 0.5751 0.064 Uiso 1 1 calc R U . . .
HH H 0.7435 0.5194 0.5592 0.064 Uiso 1 1 calc R U . . .
HI H 0.7918 0.4464 0.5501 0.064 Uiso 1 1 calc R U . . .
C01J C 0.58049(14) 0.9411(5) 0.59885(7) 0.0486(9) Uani 1 1 d . . . . .
H18 H 0.5954 0.8485 0.5972 0.058 Uiso 1 1 calc R U . . .
C01K C 0.73601(12) 0.0930(4) 0.68372(7) 0.0404(8) Uani 1 1 d . . . . .
H01V H 0.7634 0.0788 0.6738 0.061 Uiso 1 1 calc R U . . .
H01W H 0.7224 -0.0020 0.6877 0.061 Uiso 1 1 calc R U . . .
H01X H 0.7470 0.1432 0.6974 0.061 Uiso 1 1 calc R U . . .
C01L C 0.53028(14) 0.9549(5) 0.59613(7) 0.0496(10) Uani 1 1 d . . . . .
H19 H 0.5111 0.8713 0.5930 0.060 Uiso 1 1 calc R U . . .
C01M C 0.58789(13) 1.2022(5) 0.60675(7) 0.0451(9) Uani 1 1 d . . . . .
C01N C 0.62130(16) 1.0732(5) 0.79952(7) 0.0490(10) Uani 1 1 d . . . . .
H15 H 0.6071 1.1674 0.8001 0.059 Uiso 1 1 calc R U . . .
C01O C 0.70616(13) 0.2720(5) 0.56455(6) 0.0446(9) Uani 1 1 d . . . . .
H4 H 0.6998 0.1717 0.5694 0.067 Uiso 1 1 calc R U . . .
HJ H 0.7033 0.2778 0.5481 0.067 Uiso 1 1 calc R U . . .
HK H 0.6827 0.3379 0.5713 0.067 Uiso 1 1 calc R U . . .
C01P C 0.50852(13) 1.0925(5) 0.59803(7) 0.0506(10) Uani 1 1 d . . . . .
H20 H 0.4748 1.1027 0.5956 0.061 Uiso 1 1 calc R U . . .
C01Q C 0.40201(17) 1.3678(5) 0.54012(8) 0.0549(11) Uani 1 1 d . . . . .
H8 H 0.3855 1.4219 0.5280 0.082 Uiso 1 1 calc R U . . .
HL H 0.4274 1.4288 0.5469 0.082 Uiso 1 1 calc R U . . .
HM H 0.3787 1.3414 0.5516 0.082 Uiso 1 1 calc R U . . .
C01R C 0.50728(17) 0.9983(4) 0.53406(6) 0.0494(10) Uani 1 1 d . . . . .
H9 H 0.4963 0.9961 0.5496 0.074 Uiso 1 1 calc R U . . .
HN H 0.5307 0.9199 0.5318 0.074 Uiso 1 1 calc R U . . .
HO H 0.4797 0.9845 0.5238 0.074 Uiso 1 1 calc R U . . .
C01S C 0.53721(14) 1.2163(5) 0.60353(7) 0.0496(10) Uani 1 1 d . . . . .
H21 H 0.5224 1.3090 0.6051 0.060 Uiso 1 1 calc R U . . .
C01T C 0.69449(15) -0.1556(5) 0.54886(7) 0.0532(10) Uani 1 1 d . . . . .
H5 H 0.6847 -0.1453 0.5330 0.080 Uiso 1 1 calc R U . . .
HP H 0.6771 -0.0843 0.5579 0.080 Uiso 1 1 calc R U . . .
HQ H 0.6869 -0.2544 0.5540 0.080 Uiso 1 1 calc R U . . .
C01U C 0.42457(17) 1.3897(5) 0.45510(7) 0.0552(11) Uani 1 1 d . . . . .
H10 H 0.4159 1.2862 0.4525 0.066 Uiso 1 1 calc R U . . .
HR H 0.3944 1.4474 0.4546 0.066 Uiso 1 1 calc R U . . .
C01V C 0.57899(15) 0.6709(5) 0.80179(7) 0.0541(10) Uani 1 1 d . . . . .
H16 H 0.5804 0.6168 0.7876 0.081 Uiso 1 1 calc R U . . .
HS H 0.5457 0.7015 0.8044 0.081 Uiso 1 1 calc R U . . .
HT H 0.5901 0.6081 0.8142 0.081 Uiso 1 1 calc R U . . .
C01W C 0.69835(13) -0.3184(5) 0.61282(8) 0.0537(11) Uani 1 1 d . . . . .
H6 H 0.6913 -0.2178 0.6082 0.081 Uiso 1 1 calc R U . . .
HU H 0.6729 -0.3533 0.6227 0.081 Uiso 1 1 calc R U . . .
HV H 0.6997 -0.3808 0.5995 0.081 Uiso 1 1 calc R U . . .
C01X C 0.58218(16) 1.1507(5) 0.53607(7) 0.0571(11) Uani 1 1 d . . . . .
H11 H 0.6009 1.0855 0.5265 0.086 Uiso 1 1 calc R U . . .
HW H 0.5864 1.1216 0.5519 0.086 Uiso 1 1 calc R U . . .
HX H 0.5935 1.2512 0.5342 0.086 Uiso 1 1 calc R U . . .
C01Y C 0.38555(17) 1.1300(5) 0.51883(8) 0.0593(11) Uani 1 1 d . . . . .
H12 H 0.3602 1.1083 0.5296 0.089 Uiso 1 1 calc R U . . .
HY H 0.4002 1.0387 0.5138 0.089 Uiso 1 1 calc R U . . .
HZ H 0.3716 1.1817 0.5058 0.089 Uiso 1 1 calc R U . . .
C01Z C 0.61979(17) 1.3325(6) 0.61405(9) 0.0701(14) Uani 1 1 d . . . . .
H22 H 0.6151 1.4131 0.6034 0.105 Uiso 1 1 calc R U . . .
H23 H 0.6537 1.3027 0.6143 0.105 Uiso 1 1 calc R U . . .
H24 H 0.6108 1.3644 0.6291 0.105 Uiso 1 1 calc R U . . .
C020 C 0.91342(16) 0.3201(8) 0.59087(10) 0.0846(18) Uani 1 1 d . . . . .
H02A H 0.9086 0.3922 0.6028 0.127 Uiso 1 1 calc R U . . .
H02B H 0.9399 0.3517 0.5813 0.127 Uiso 1 1 calc R U . . .
H02C H 0.9215 0.2255 0.5977 0.127 Uiso 1 1 calc R U . . .
C021 C 0.8733(3) 0.2076(7) 0.55674(10) 0.097(2) Uani 1 1 d . . . . .
H02D H 0.8872 0.1146 0.5617 0.146 Uiso 1 1 calc R U . . .
H02E H 0.8947 0.2541 0.5460 0.146 Uiso 1 1 calc R U . . .
H02F H 0.8417 0.1901 0.5495 0.146 Uiso 1 1 calc R U . . .
C022 C 0.4559(3) 1.4385(9) 0.43676(9) 0.106(2) Uani 1 1 d . . . . .
H02G H 0.4392 1.4238 0.4223 0.159 Uiso 1 1 calc R U . . .
H02H H 0.4859 1.3819 0.4371 0.159 Uiso 1 1 calc R U . . .
H02I H 0.4634 1.5422 0.4387 0.159 Uiso 1 1 calc R U . . .
C023 C 0.7215(2) 0.2799(8) 0.50038(12) 0.0963(19) Uiso 1 1 d . . . . .
C024 C 0.7021(3) 0.4075(8) 0.50117(12) 0.0928(18) Uiso 1 1 d . . . . .
C025 C 0.7245(3) 0.5540(9) 0.50123(14) 0.107(2) Uiso 1 1 d . . . . .
C26 C 0.7112(4) 0.1445(14) 0.5002(2) 0.082(3) Uiso 0.5 1 d . . P . .

loop_
_atom_site_aniso_label
_atom_site_aniso_U_11
_atom_site_aniso_U_22
_atom_site_aniso_U_33
_atom_site_aniso_U_23
_atom_site_aniso_U_13
_atom_site_aniso_U_12
Zn01 0.02490(19) 0.0273(2) 0.02231(19) -0.00274(15) -0.00191(15) 0.00162(15)
Zn02 0.02560(19) 0.0238(2) 0.0245(2) -0.00325(15) -0.00138(15) 0.00060(15)
Zn03 0.02437(19) 0.0270(2) 0.0282(2) 0.00479(16) -0.00471(16) -0.00313(15)
Zn04 0.0253(2) 0.0265(2) 0.0270(2) 0.00299(16) -0.00366(16) -0.00231(15)
Zn05 0.0442(3) 0.0361(2) 0.0251(2) 0.00225(18) -0.00550(19) 0.00130(19)
S006 0.0223(3) 0.0215(3) 0.0275(3) -0.0004(3) 0.0055(3) 0.0002(2)
S007 0.0219(3) 0.0275(4) 0.0277(4) 0.0024(3) 0.0002(3) 0.0012(3)
S008 0.0201(3) 0.0295(4) 0.0266(4) 0.0041(3) 0.0034(3) 0.0000(3)
S009 0.0231(3) 0.0241(3) 0.0287(4) -0.0002(3) 0.0048(3) -0.0017(3)
S00A 0.0396(4) 0.0350(4) 0.0341(4) 0.0001(3) 0.0079(3) 0.0067(3)
N00B 0.0214(11) 0.0221(12) 0.0216(11) -0.0018(9) 0.0003(9) 0.0013(9)
N00C 0.0243(11) 0.0212(12) 0.0281(13) 0.0019(10) 0.0015(10) -0.0025(9)
N00D 0.0306(13) 0.0249(13) 0.0319(14) 0.0084(11) -0.0019(11) -0.0029(10)
N00E 0.0246(11) 0.0210(12) 0.0235(12) -0.0028(9) 0.0029(10) -0.0010(9)
N00F 0.0417(15) 0.0299(14) 0.0232(12) 0.0018(10) 0.0019(11) 0.0030(12)
N00G 0.0310(13) 0.0280(13) 0.0282(13) 0.0038(11) -0.0017(11) 0.0038(11)
N00H 0.0240(12) 0.0267(13) 0.0283(13) -0.0053(10) -0.0031(10) -0.0001(10)
N00I 0.0270(12) 0.0243(13) 0.0337(14) -0.0054(10) -0.0016(11) -0.0032(10)
N00J 0.0413(15) 0.0280(14) 0.0290(13) 0.0057(11) -0.0070(12) 0.0055(11)
C27 0.0239(13) 0.0193(13) 0.0222(13) 0.0037(11) 0.0024(11) 0.0029(10)
N1 0.0517(18) 0.0361(16) 0.0350(15) 0.0052(12) -0.0042(13) 0.0122(13)
C00M 0.0264(14) 0.0203(13) 0.0239(14) 0.0031(11) 0.0017(11) -0.0015(11)
C00N 0.0345(15) 0.0209(14) 0.0226(14) -0.0032(11) 0.0008(12) 0.0023(12)
C00O 0.0259(13) 0.0219(14) 0.0220(14) -0.0015(11) 0.0036(11) 0.0022(11)
C00P 0.0224(13) 0.0342(16) 0.0236(14) -0.0062(12) 0.0039(11) 0.0029(12)
C00Q 0.0441(18) 0.0295(16) 0.0227(14) -0.0047(12) 0.0019(13) 0.0044(14)
C00R 0.0328(16) 0.0327(17) 0.0325(16) -0.0022(13) -0.0078(13) 0.0045(13)
C00S 0.0366(17) 0.0356(18) 0.0359(18) -0.0053(14) 0.0129(14) -0.0075(14)
C00T 0.0298(16) 0.049(2) 0.0259(15) -0.0016(14) 0.0006(13) -0.0031(14)
C00U 0.0273(14) 0.0265(15) 0.0302(15) -0.0062(12) 0.0068(12) -0.0029(12)
C00V 0.0301(16) 0.0350(17) 0.0323(16) 0.0002(13) -0.0057(13) -0.0028(13)
C00W 0.0397(17) 0.0218(15) 0.0356(17) -0.0062(13) 0.0012(14) -0.0004(13)
C00X 0.0389(17) 0.0409(19) 0.0296(16) -0.0051(14) -0.0056(14) -0.0025(15)
C00Y 0.0435(19) 0.045(2) 0.0301(17) -0.0020(15) -0.0083(15) 0.0006(16)
C00Z 0.0307(16) 0.0273(16) 0.0451(19) 0.0123(14) 0.0103(14) -0.0039(13)
C010 0.0413(17) 0.0224(15) 0.0320(16) -0.0033(12) 0.0009(14) -0.0033(13)
C011 0.0336(17) 0.048(2) 0.0342(18) 0.0003(15) 0.0080(14) -0.0040(15)
C012 0.0319(16) 0.046(2) 0.0389(19) -0.0104(15) -0.0025(14) 0.0054(15)
C013 0.0290(16) 0.0368(18) 0.0379(18) -0.0031(14) -0.0051(14) -0.0096(13)
C014 0.0264(15) 0.0411(19) 0.0394(18) -0.0044(15) -0.0060(13) -0.0051(13)
C015 0.0321(17) 0.0398(19) 0.050(2) -0.0021(16) -0.0158(15) -0.0023(14)
C016 0.0474(19) 0.0282(17) 0.0377(18) 0.0088(14) -0.0010(15) 0.0067(14)
C017 0.0279(16) 0.063(2) 0.041(2) -0.0126(18) 0.0002(15) -0.0048(16)
C018 0.0321(17) 0.046(2) 0.044(2) -0.0050(16) 0.0026(15) 0.0159(15)
C019 0.056(2) 0.046(2) 0.0295(17) -0.0001(15) -0.0011(16) 0.0136(18)
C01A 0.0332(17) 0.045(2) 0.0379(18) 0.0079(15) -0.0086(14) 0.0056(15)
C01B 0.054(2) 0.047(2) 0.0358(19) 0.0000(16) -0.0056(17) -0.0140(18)
C01C 0.0319(17) 0.064(2) 0.0334(18) 0.0024(17) -0.0054(14) 0.0120(17)
C01D 0.0255(16) 0.060(2) 0.044(2) 0.0062(18) -0.0006(14) -0.0003(16)
C01E 0.055(2) 0.043(2) 0.0377(19) 0.0030(16) -0.0091(17) -0.0015(17)
C01F 0.0385(18) 0.0337(18) 0.050(2) 0.0185(16) 0.0091(16) -0.0027(14)
C01G 0.0467(19) 0.0354(18) 0.0343(18) 0.0050(14) 0.0098(15) 0.0034(15)
C01H 0.051(2) 0.051(2) 0.042(2) 0.0082(17) 0.0259(18) 0.0024(18)
C01I 0.056(2) 0.0280(17) 0.043(2) 0.0120(15) -0.0017(17) 0.0097(16)
C01J 0.041(2) 0.050(2) 0.055(2) 0.0133(19) 0.0007(17) 0.0000(17)
C01K 0.0291(16) 0.0391(19) 0.053(2) -0.0047(16) 0.0045(15) 0.0056(14)
C01L 0.040(2) 0.061(3) 0.047(2) 0.0039(19) -0.0033(17) -0.0142(19)
C01M 0.0344(18) 0.060(2) 0.041(2) -0.0046(18) 0.0077(15) -0.0060(17)
C01N 0.063(2) 0.042(2) 0.041(2) 0.0000(17) -0.0146(18) 0.0115(19)
C01O 0.044(2) 0.049(2) 0.0398(19) 0.0055(16) -0.0157(16) 0.0067(17)
C01P 0.0243(16) 0.082(3) 0.045(2) 0.003(2) -0.0011(15) -0.0015(18)
C01Q 0.065(3) 0.048(2) 0.053(2) 0.0037(19) 0.026(2) 0.008(2)
C01R 0.079(3) 0.0331(19) 0.0363(19) 0.0059(15) 0.0015(19) 0.0157(19)
C01S 0.0363(19) 0.061(3) 0.052(2) -0.0027(19) 0.0082(17) 0.0063(18)
C01T 0.048(2) 0.054(2) 0.056(2) -0.004(2) -0.0241(19) 0.0002(19)
C01U 0.064(3) 0.065(3) 0.036(2) 0.0035(19) -0.0132(19) -0.014(2)
C01V 0.048(2) 0.066(3) 0.048(2) 0.001(2) 0.0029(18) -0.017(2)
C01W 0.0296(18) 0.057(3) 0.074(3) 0.014(2) 0.0044(18) -0.0134(17)
C01X 0.055(2) 0.069(3) 0.046(2) 0.002(2) -0.0103(19) 0.024(2)
C01Y 0.056(3) 0.060(3) 0.062(3) 0.001(2) 0.007(2) -0.010(2)
C01Z 0.049(2) 0.075(3) 0.086(4) -0.025(3) 0.006(2) -0.005(2)
C020 0.039(2) 0.127(5) 0.089(4) 0.024(4) 0.014(2) -0.029(3)
C021 0.143(6) 0.079(4) 0.072(3) -0.011(3) 0.069(4) -0.036(4)
C022 0.147(6) 0.128(6) 0.043(3) -0.002(3) 0.007(3) -0.025(5)

loop_
_atom_type_symbol
_atom_type_description
_atom_type_scat_dispersion_real
_atom_type_scat_dispersion_imag
_atom_type_scat_source
C C 0.0181 0.0091 'International Tables Vol C Tables 4.2.6.8 and 6.1.1.4'
H H 0.0000 0.0000 'International Tables Vol C Tables 4.2.6.8 and 6.1.1.4'
N N 0.0311 0.0180 'International Tables Vol C Tables 4.2.6.8 and 6.1.1.4'
S S 0.3331 0.5567 'International Tables Vol C Tables 4.2.6.8 and 6.1.1.4'
Zn Zn -1.5491 0.6778 'International Tables Vol C Tables 4.2.6.8 and 6.1.1.4'

loop_
_geom_angle_atom_site_label_1
_geom_angle_atom_site_label_2
_geom_angle_atom_site_label_3
_geom_angle
_geom_angle_site_symmetry_1
_geom_angle_site_symmetry_3
_geom_angle_publ_flag
S009 Zn01 S006 95.99(3) . . ?
N00B Zn01 S006 67.75(7) . . ?
N00B Zn01 S009 102.79(7) . . ?
C00X Zn01 S006 131.93(11) . . ?
C00X Zn01 S009 112.38(11) . . ?
C00X Zn01 N00B 134.89(13) . . ?
S006 Zn02 S009 95.82(3) . . ?
N00E Zn02 S006 99.78(7) . . ?
N00E Zn02 S009 67.99(7) . . ?
C00R Zn02 S006 118.38(10) . . ?
C00R Zn02 S009 123.41(10) . . ?
C00R Zn02 N00E 136.42(12) . . ?
S008 Zn03 S007 96.79(3) . . ?
N00D Zn03 S007 68.51(7) . . ?
N00D Zn03 S008 99.96(8) . . ?
C00V Zn03 S007 127.41(10) . . ?
C00V Zn03 S008 115.28(10) . . ?
C00V Zn03 N00D 136.37(13) . . ?
S007 Zn04 S008 96.88(3) . . ?
N00C Zn04 S007 99.83(7) . . ?
N00C Zn04 S008 68.72(7) . . ?
C00Y Zn04 S007 114.83(11) . . ?
C00Y Zn04 S008 126.53(11) . . ?
C00Y Zn04 N00C 137.47(13) . . ?
S00A Zn05 S00A 96.82(3) 5_686 . ?
N00F Zn05 S00A 102.28(8) . 5_686 ?
N00F Zn05 S00A 67.60(8) . . ?
C01U Zn05 S00A 124.44(15) . . ?
C01U Zn05 S00A 117.86(15) . 5_686 ?
C01U Zn05 N00F 133.84(16) . . ?
Zn02 S006 Zn01 84.38(2) . . ?
C27 S006 Zn01 74.44(9) . . ?
C27 S006 Zn02 99.33(9) . . ?
Zn04 S007 Zn03 83.25(2) . . ?
C00N S007 Zn03 74.83(10) . . ?
C00N S007 Zn04 96.47(10) . . ?
Zn03 S008 Zn04 83.08(2) . . ?
C00O S008 Zn03 96.01(10) . . ?
C00O S008 Zn04 74.58(9) . . ?
Zn01 S009 Zn02 83.77(2) . . ?
C00M S009 Zn01 99.30(9) . . ?
C00M S009 Zn02 73.40(9) . . ?
Zn05 S00A Zn05 83.18(3) 5_686 . ?
C00Q S00A Zn05 100.34(11) . 5_686 ?
C00Q S00A Zn05 73.46(11) . . ?
C27 N00B Zn01 104.64(19) . . ?
C27 N00B C00P 125.9(2) . . ?
C00P N00B Zn01 128.65(18) . . ?
C00O N00C Zn04 103.32(19) . . ?
C00O N00C C00Z 126.1(3) . . ?
C00Z N00C Zn04 127.39(19) . . ?
C00N N00D Zn03 103.8(2) . . ?
C00N N00D C01F 126.2(3) . . ?
C01F N00D Zn03 127.3(2) . . ?
C00M N00E Zn02 104.94(19) . . ?
C00M N00E C00U 125.4(2) . . ?
C00U N00E Zn02 128.90(18) . . ?
C00Q N00F Zn05 104.8(2) . . ?
C00Q N00F C01G 125.1(3) . . ?
C01G N00F Zn05 129.5(2) . . ?
C00O N00G C016 122.5(3) . . ?
C00O N00G C01A 121.6(3) . . ?
C016 N00G C01A 114.8(3) . . ?
C27 N00H C00W 123.0(2) . . ?
C27 N00H C014 121.6(3) . . ?
C014 N00H C00W 114.3(3) . . ?
C00M N00I C010 121.9(3) . . ?
C00M N00I C013 122.1(3) . . ?
C013 N00I C010 113.9(3) . . ?
C00N N00J C01I 122.4(3) . . ?
C00N N00J C01O 122.4(3) . . ?
C01O N00J C01I 114.8(3) . . ?
N00B C27 S006 113.1(2) . . ?
N00B C27 N00H 127.8(3) . . ?
N00H C27 S006 119.0(2) . . ?
C00Q N1 C01R 121.8(3) . . ?
C00Q N1 C01X 121.5(3) . . ?
C01X N1 C01R 114.8(3) . . ?
N00E C00M S009 113.5(2) . . ?
N00E C00M N00I 126.9(3) . . ?
N00I C00M S009 119.4(2) . . ?
N00D C00N S007 112.8(2) . . ?
N00D C00N N00J 128.2(3) . . ?
N00J C00N S007 118.9(2) . . ?
N00C C00O S008 113.4(2) . . ?
N00C C00O N00G 127.6(3) . . ?
N00G C00O S008 119.0(2) . . ?
N00B C00P H00P 109.5 . . ?
N00B C00P C011 107.9(3) . . ?
N00B C00P C018 108.9(2) . . ?
C011 C00P H00P 109.5 . . ?
C018 C00P H00P 109.5 . . ?
C018 C00P C011 111.4(3) . . ?
N00F C00Q S00A 114.0(2) . . ?
N00F C00Q N1 126.0(3) . . ?
N1 C00Q S00A 119.8(3) . . ?
Zn02 C00R H00A 109.1 . . ?
Zn02 C00R H00B 109.1 . . ?
H00A C00R H00B 107.8 . . ?
C019 C00R Zn02 112.6(2) . . ?
C019 C00R H00A 109.1 . . ?
C019 C00R H00B 109.1 . . ?
H00C C00S H00D 109.5 . . ?
H00C C00S H00E 109.5 . . ?
H00D C00S H00E 109.5 . . ?
C00U C00S H00C 109.5 . . ?
C00U C00S H00D 109.5 . . ?
C00U C00S H00E 109.5 . . ?
C012 C00T C01V 121.3(4) . . ?
C01C C00T C012 117.2(3) . . ?
C01C C00T C01V 121.5(3) . . ?
N00E C00U C00S 108.3(2) . . ?
N00E C00U H00U 109.5 . . ?
N00E C00U C01K 109.3(3) . . ?
C00S C00U H00U 109.5 . . ?
C00S C00U C01K 110.7(3) . . ?
C01K C00U H00U 109.5 . . ?
Zn03 C00V H00K 108.7 . . ?
Zn03 C00V H00L 108.7 . . ?
H00K C00V H00L 107.6 . . ?
C015 C00V Zn03 114.3(2) . . ?
C015 C00V H00K 108.7 . . ?
C015 C00V H00L 108.7 . . ?
N00H C00W H00F 109.5 . . ?
N00H C00W H00G 109.5 . . ?
N00H C00W H00H 109.5 . . ?
H00F C00W H00G 109.5 . . ?
H00F C00W H00H 109.5 . . ?
H00G C00W H00H 109.5 . . ?
Zn01 C00X H00I 107.5 . . ?
Zn01 C00X H00J 107.5 . . ?
H00I C00X H00J 107.0 . . ?
C01E C00X Zn01 119.2(2) . . ?
C01E C00X H00I 107.5 . . ?
C01E C00X H00J 107.5 . . ?
Zn04 C00Y H00M 108.6 . . ?
Zn04 C00Y H00N 108.6 . . ?
H00M C00Y H00N 107.6 . . ?
C01T C00Y Zn04 114.8(3) . . ?
C01T C00Y H00M 108.6 . . ?
C01T C00Y H00N 108.6 . . ?
N00C C00Z H00Z 109.4 . . ?
N00C C00Z C01H 110.0(3) . . ?
N00C C00Z C01W 107.3(3) . . ?
C01H C00Z H00Z 109.4 . . ?
C01H C00Z C01W 111.2(3) . . ?
C01W C00Z H00Z 109.4 . . ?
N00I C010 H01A 109.5 . . ?
N00I C010 H01B 109.5 . . ?
N00I C010 H01C 109.5 . . ?
H01A C010 H01B 109.5 . . ?
H01A C010 H01C 109.5 . . ?
H01B C010 H01C 109.5 . . ?
C00P C011 H01D 109.5 . . ?
C00P C011 H01E 109.5 . . ?
C00P C011 H01F 109.5 . . ?
H01D C011 H01E 109.5 . . ?
H01D C011 H01F 109.5 . . ?
H01E C011 H01F 109.5 . . ?
C00T C012 H012 119.6 . . ?
C017 C012 C00T 120.8(4) . . ?
C017 C012 H012 119.6 . . ?
N00I C013 H01G 109.5 . . ?
N00I C013 H01H 109.5 . . ?
N00I C013 H01I 109.5 . . ?
H01G C013 H01H 109.5 . . ?
H01G C013 H01I 109.5 . . ?
H01H C013 H01I 109.5 . . ?
N00H C014 H01J 109.5 . . ?
N00H C014 H01K 109.5 . . ?
N00H C014 H01L 109.5 . . ?
H01J C014 H01K 109.5 . . ?
H01J C014 H01L 109.5 . . ?
H01K C014 H01L 109.5 . . ?
C00V C015 H01Y 109.5 . . ?
C00V C015 H 109.5 . . ?
C00V C015 HA 109.5 . . ?
H01Y C015 H 109.5 . . ?
H01Y C015 HA 109.5 . . ?
H C015 HA 109.5 . . ?
N00G C016 H01Z 109.5 . . ?
N00G C016 HB 109.5 . . ?
N00G C016 HC 109.5 . . ?
H01Z C016 HB 109.5 . . ?
H01Z C016 HC 109.5 . . ?
HB C016 HC 109.5 . . ?
C012 C017 H017 119.7 . . ?
C01B C017 C012 120.6(3) . . ?
C01B C017 H017 119.7 . . ?
C00P C018 H01M 109.5 . . ?
C00P C018 H01N 109.5 . . ?
C00P C018 H01O 109.5 . . ?
H01M C018 H01N 109.5 . . ?
H01M C018 H01O 109.5 . . ?
H01N C018 H01O 109.5 . . ?
C00R C019 H01P 109.5 . . ?
C00R C019 H01Q 109.5 . . ?
C00R C019 H01R 109.5 . . ?
H01P C019 H01Q 109.5 . . ?
H01P C019 H01R 109.5 . . ?
H01Q C019 H01R 109.5 . . ?
N00G C01A H01 109.5 . . ?
N00G C01A HD 109.5 . . ?
N00G C01A HE 109.5 . . ?
H01 C01A HD 109.5 . . ?
H01 C01A HE 109.5 . . ?
HD C01A HE 109.5 . . ?
C017 C01B H13 120.4 . . ?
C01N C01B C017 119.2(4) . . ?
C01N C01B H13 120.4 . . ?
C00T C01C H14 118.8 . . ?
C01N C01C C00T 122.3(3) . . ?
C01N C01C H14 118.8 . . ?
C01J C01D H17 119.1 . . ?
C01J C01D C01M 121.8(3) . . ?
C01M C01D H17 119.1 . . ?
C00X C01E H01S 109.5 . . ?
C00X C01E H01T 109.5 . . ?
C00X C01E H01U 109.5 . . ?
H01S C01E H01T 109.5 . . ?
H01S C01E H01U 109.5 . . ?
H01T C01E H01U 109.5 . . ?
N00D C01F H1 109.3 . . ?
N00D C01F C020 106.6(3) . . ?
C020 C01F H1 109.3 . . ?
C021 C01F N00D 109.6(3) . . ?
C021 C01F H1 109.3 . . ?
C021 C01F C020 112.7(5) . . ?
N00F C01G H7 109.2 . . ?
N00F C01G C01Q 108.3(3) . . ?
N00F C01G C01Y 110.0(3) . . ?
C01Q C01G H7 109.2 . . ?
C01Q C01G C01Y 110.9(4) . . ?
C01Y C01G H7 109.2 . . ?
C00Z C01H H2 109.5 . . ?
C00Z C01H HF 109.5 . . ?
C00Z C01H HG 109.5 . . ?
H2 C01H HF 109.5 . . ?
H2 C01H HG 109.5 . . ?
HF C01H HG 109.5 . . ?
N00J C01I H3 109.5 . . ?
N00J C01I HH 109.5 . . ?
N00J C01I HI 109.5 . . ?
H3 C01I HH 109.5 . . ?
H3 C01I HI 109.5 . . ?
HH C01I HI 109.5 . . ?
C01D C01J H18 120.0 . . ?
C01D C01J C01L 120.0(4) . . ?
C01L C01J H18 120.0 . . ?
C00U C01K H01V 109.5 . . ?
C00U C01K H01W 109.5 . . ?
C00U C01K H01X 109.5 . . ?
H01V C01K H01W 109.5 . . ?
H01V C01K H01X 109.5 . . ?
H01W C01K H01X 109.5 . . ?
C01J C01L H19 120.0 . . ?
C01P C01L C01J 119.9(4) . . ?
C01P C01L H19 120.0 . . ?
C01D C01M C01S 118.1(4) . . ?
C01D C01M C01Z 120.0(4) . . ?
C01S C01M C01Z 121.9(4) . . ?
C01B C01N H15 120.1 . . ?
C01C C01N C01B 119.9(4) . . ?
C01C C01N H15 120.1 . . ?
N00J C01O H4 109.5 . . ?
N00J C01O HJ 109.5 . . ?
N00J C01O HK 109.5 . . ?
H4 C01O HJ 109.5 . . ?
H4 C01O HK 109.5 . . ?
HJ C01O HK 109.5 . . ?
C01L C01P H20 120.1 . . ?
C01L C01P C01S 119.8(3) . . ?
C01S C01P H20 120.1 . . ?
C01G C01Q H8 109.5 . . ?
C01G C01Q HL 109.5 . . ?
C01G C01Q HM 109.5 . . ?
H8 C01Q HL 109.5 . . ?
H8 C01Q HM 109.5 . . ?
HL C01Q HM 109.5 . . ?
N1 C01R H9 109.5 . . ?
N1 C01R HN 109.5 . . ?
N1 C01R HO 109.5 . . ?
H9 C01R HN 109.5 . . ?
H9 C01R HO 109.5 . . ?
HN C01R HO 109.5 . . ?
C01M C01S H21 119.8 . . ?
C01P C01S C01M 120.5(4) . . ?
C01P C01S H21 119.8 . . ?
C00Y C01T H5 109.5 . . ?
C00Y C01T HP 109.5 . . ?
C00Y C01T HQ 109.5 . . ?
H5 C01T HP 109.5 . . ?
H5 C01T HQ 109.5 . . ?
HP C01T HQ 109.5 . . ?
Zn05 C01U H10 108.8 . . ?
Zn05 C01U HR 108.8 . . ?
H10 C01U HR 107.7 . . ?
C022 C01U Zn05 113.7(4) . . ?
C022 C01U H10 108.8 . . ?
C022 C01U HR 108.8 . . ?
C00T C01V H16 109.5 . . ?
C00T C01V HS 109.5 . . ?
C00T C01V HT 109.5 . . ?
H16 C01V HS 109.5 . . ?
H16 C01V HT 109.5 . . ?
HS C01V HT 109.5 . . ?
C00Z C01W H6 109.5 . . ?
C00Z C01W HU 109.5 . . ?
C00Z C01W HV 109.5 . . ?
H6 C01W HU 109.5 . . ?
H6 C01W HV 109.5 . . ?
HU C01W HV 109.5 . . ?
N1 C01X H11 109.5 . . ?
N1 C01X HW 109.5 . . ?
N1 C01X HX 109.5 . . ?
H11 C01X HW 109.5 . . ?
H11 C01X HX 109.5 . . ?
HW C01X HX 109.5 . . ?
C01G C01Y H12 109.5 . . ?
C01G C01Y HY 109.5 . . ?
C01G C01Y HZ 109.5 . . ?
H12 C01Y HY 109.5 . . ?
H12 C01Y HZ 109.5 . . ?
HY C01Y HZ 109.5 . . ?
C01M C01Z H22 109.5 . . ?
C01M C01Z H23 109.5 . . ?
C01M C01Z H24 109.5 . . ?
H22 C01Z H23 109.5 . . ?
H22 C01Z H24 109.5 . . ?
H23 C01Z H24 109.5 . . ?
C01F C020 H02A 109.5 . . ?
C01F C020 H02B 109.5 . . ?
C01F C020 H02C 109.5 . . ?
H02A C020 H02B 109.5 . . ?
H02A C020 H02C 109.5 . . ?
H02B C020 H02C 109.5 . . ?
C01F C021 H02D 109.5 . . ?
C01F C021 H02E 109.5 . . ?
C01F C021 H02F 109.5 . . ?
H02D C021 H02E 109.5 . . ?
H02D C021 H02F 109.5 . . ?
H02E C021 H02F 109.5 . . ?
C01U C022 H02G 109.5 . . ?
C01U C022 H02H 109.5 . . ?
C01U C022 H02I 109.5 . . ?
H02G C022 H02H 109.5 . . ?
H02G C022 H02I 109.5 . . ?
H02H C022 H02I 109.5 . . ?
C024 C023 C023 114.8(5) . 2_656 ?
C26 C023 C023 102.9(7) . 2_656 ?
C26 C023 C024 142.3(9) . . ?
C023 C024 C025 130.4(7) . . ?
C025 C025 C024 114.7(4) 2_656 . ?

loop_
_geom_bond_atom_site_label_1
_geom_bond_atom_site_label_2
_geom_bond_distance
_geom_bond_site_symmetry_2
_geom_bond_publ_flag
Zn01 S006 2.5386(8) . ?
Zn01 S009 2.4644(8) . ?
Zn01 N00B 2.037(2) . ?
Zn01 C00X 1.977(3) . ?
Zn02 S006 2.4526(8) . ?
Zn02 S009 2.5562(8) . ?
Zn02 N00E 2.017(2) . ?
Zn02 C00R 1.977(3) . ?
Zn03 S007 2.5029(8) . ?
Zn03 S008 2.4951(9) . ?
Zn03 N00D 2.031(2) . ?
Zn03 C00V 1.978(3) . ?
Zn04 S007 2.4893(8) . ?
Zn04 S008 2.5052(8) . ?
Zn04 N00C 2.029(2) . ?
Zn04 C00Y 1.976(3) . ?
Zn05 S00A 2.5675(10) . ?
Zn05 S00A 2.4382(10) 5_686 ?
Zn05 N00F 2.028(3) . ?
Zn05 C01U 1.981(4) . ?
S006 C27 1.779(3) . ?
S007 C00N 1.778(3) . ?
S008 C00O 1.773(3) . ?
S009 C00M 1.786(3) . ?
S00A Zn05 2.4382(10) 5_686 ?
S00A C00Q 1.777(3) . ?
N00B C27 1.303(4) . ?
N00B C00P 1.473(4) . ?
N00C C00O 1.310(4) . ?
N00C C00Z 1.478(4) . ?
N00D C00N 1.306(4) . ?
N00D C01F 1.478(4) . ?
N00E C00M 1.301(4) . ?
N00E C00U 1.478(4) . ?
N00F C00Q 1.302(4) . ?
N00F C01G 1.476(4) . ?
N00G C00O 1.355(4) . ?
N00G C016 1.462(4) . ?
N00G C01A 1.462(4) . ?
N00H C27 1.352(4) . ?
N00H C00W 1.462(4) . ?
N00H C014 1.459(4) . ?
N00I C00M 1.355(4) . ?
N00I C010 1.461(4) . ?
N00I C013 1.456(4) . ?
N00J C00N 1.352(4) . ?
N00J C01I 1.466(4) . ?
N00J C01O 1.453(4) . ?
N1 C00Q 1.357(4) . ?
N1 C01R 1.456(5) . ?
N1 C01X 1.456(5) . ?
C00P H00P 0.9800 . ?
C00P C011 1.519(5) . ?
C00P C018 1.517(4) . ?
C00R H00A 0.9700 . ?
C00R H00B 0.9700 . ?
C00R C019 1.524(5) . ?
C00S H00C 0.9600 . ?
C00S H00D 0.9600 . ?
C00S H00E 0.9600 . ?
C00S C00U 1.524(4) . ?
C00T C012 1.396(5) . ?
C00T C01C 1.383(5) . ?
C00T C01V 1.505(5) . ?
C00U H00U 0.9800 . ?
C00U C01K 1.524(5) . ?
C00V H00K 0.9700 . ?
C00V H00L 0.9700 . ?
C00V C015 1.529(4) . ?
C00W H00F 0.9600 . ?
C00W H00G 0.9600 . ?
C00W H00H 0.9600 . ?
C00X H00I 0.9700 . ?
C00X H00J 0.9700 . ?
C00X C01E 1.512(5) . ?
C00Y H00M 0.9700 . ?
C00Y H00N 0.9700 . ?
C00Y C01T 1.525(5) . ?
C00Z H00Z 0.9800 . ?
C00Z C01H 1.514(5) . ?
C00Z C01W 1.519(5) . ?
C010 H01A 0.9600 . ?
C010 H01B 0.9600 . ?
C010 H01C 0.9600 . ?
C011 H01D 0.9600 . ?
C011 H01E 0.9600 . ?
C011 H01F 0.9600 . ?
C012 H012 0.9300 . ?
C012 C017 1.383(5) . ?
C013 H01G 0.9600 . ?
C013 H01H 0.9600 . ?
C013 H01I 0.9600 . ?
C014 H01J 0.9600 . ?
C014 H01K 0.9600 . ?
C014 H01L 0.9600 . ?
C015 H01Y 0.9600 . ?
C015 H 0.9600 . ?
C015 HA 0.9600 . ?
C016 H01Z 0.9600 . ?
C016 HB 0.9600 . ?
C016 HC 0.9600 . ?
C017 H017 0.9300 . ?
C017 C01B 1.382(6) . ?
C018 H01M 0.9600 . ?
C018 H01N 0.9600 . ?
C018 H01O 0.9600 . ?
C019 H01P 0.9600 . ?
C019 H01Q 0.9600 . ?
C019 H01R 0.9600 . ?
C01A H01 0.9600 . ?
C01A HD 0.9600 . ?
C01A HE 0.9600 . ?
C01B H13 0.9300 . ?
C01B C01N 1.379(6) . ?
C01C H14 0.9300 . ?
C01C C01N 1.373(6) . ?
C01D H17 0.9300 . ?
C01D C01J 1.368(6) . ?
C01D C01M 1.376(6) . ?
C01E H01S 0.9600 . ?
C01E H01T 0.9600 . ?
C01E H01U 0.9600 . ?
C01F H1 0.9800 . ?
C01F C020 1.493(6) . ?
C01F C021 1.468(6) . ?
C01G H7 0.9800 . ?
C01G C01Q 1.519(5) . ?
C01G C01Y 1.522(6) . ?
C01H H2 0.9600 . ?
C01H HF 0.9600 . ?
C01H HG 0.9600 . ?
C01I H3 0.9600 . ?
C01I HH 0.9600 . ?
C01I HI 0.9600 . ?
C01J H18 0.9300 . ?
C01J C01L 1.376(6) . ?
C01K H01V 0.9600 . ?
C01K H01W 0.9600 . ?
C01K H01X 0.9600 . ?
C01L H19 0.9300 . ?
C01L C01P 1.375(6) . ?
C01M C01S 1.392(5) . ?
C01M C01Z 1.512(6) . ?
C01N H15 0.9300 . ?
C01O H4 0.9600 . ?
C01O HJ 0.9600 . ?
C01O HK 0.9600 . ?
C01P H20 0.9300 . ?
C01P C01S 1.392(6) . ?
C01Q H8 0.9600 . ?
C01Q HL 0.9600 . ?
C01Q HM 0.9600 . ?
C01R H9 0.9600 . ?
C01R HN 0.9600 . ?
C01R HO 0.9600 . ?
C01S H21 0.9300 . ?
C01T H5 0.9600 . ?
C01T HP 0.9600 . ?
C01T HQ 0.9600 . ?
C01U H10 0.9700 . ?
C01U HR 0.9700 . ?
C01U C022 1.446(7) . ?
C01V H16 0.9600 . ?
C01V HS 0.9600 . ?
C01V HT 0.9600 . ?
C01W H6 0.9600 . ?
C01W HU 0.9600 . ?
C01W HV 0.9600 . ?
C01X H11 0.9600 . ?
C01X HW 0.9600 . ?
C01X HX 0.9600 . ?
C01Y H12 0.9600 . ?
C01Y HY 0.9600 . ?
C01Y HZ 0.9600 . ?
C01Z H22 0.9600 . ?
C01Z H23 0.9600 . ?
C01Z H24 0.9600 . ?
C020 H02A 0.9600 . ?
C020 H02B 0.9600 . ?
C020 H02C 0.9600 . ?
C021 H02D 0.9600 . ?
C021 H02E 0.9600 . ?
C021 H02F 0.9600 . ?
C022 H02G 0.9600 . ?
C022 H02H 0.9600 . ?
C022 H02I 0.9600 . ?
C023 C023 1.551(13) 2_656 ?
C023 C024 1.263(9) . ?
C023 C26 1.247(14) . ?
C024 C025 1.450(10) . ?
C025 C025 1.396(14) 2_656 ?

loop_
_geom_torsion_atom_site_label_1
_geom_torsion_atom_site_label_2
_geom_torsion_atom_site_label_3
_geom_torsion_atom_site_label_4
_geom_torsion
_geom_torsion_site_symmetry_1
_geom_torsion_site_symmetry_2
_geom_torsion_site_symmetry_3
_geom_torsion_site_symmetry_4
_geom_torsion_publ_flag
Zn01 S006 C27 N00B 2.45(18) . . . . ?
Zn01 S006 C27 N00H -174.5(2) . . . . ?
Zn01 S009 C00M N00E 77.7(2) . . . . ?
Zn01 S009 C00M N00I -105.8(2) . . . . ?
Zn01 N00B C27 S006 -3.0(2) . . . . ?
Zn01 N00B C27 N00H 173.6(2) . . . . ?
Zn01 N00B C00P C011 54.2(3) . . . . ?
Zn01 N00B C00P C018 -66.9(3) . . . . ?
Zn02 S006 C27 N00B -79.0(2) . . . . ?
Zn02 S006 C27 N00H 104.0(2) . . . . ?
Zn02 S009 C00M N00E -2.88(19) . . . . ?
Zn02 S009 C00M N00I 173.6(2) . . . . ?
Zn02 N00E C00M S009 3.6(2) . . . . ?
Zn02 N00E C00M N00I -172.5(3) . . . . ?
Zn02 N00E C00U C00S -50.5(3) . . . . ?
Zn02 N00E C00U C01K 70.2(3) . . . . ?
Zn03 S007 C00N N00D 0.6(2) . . . . ?
Zn03 S007 C00N N00J -176.9(3) . . . . ?
Zn03 S008 C00O N00C 80.3(2) . . . . ?
Zn03 S008 C00O N00G -101.3(2) . . . . ?
Zn03 N00D C00N S007 -0.7(2) . . . . ?
Zn03 N00D C00N N00J 176.5(3) . . . . ?
Zn03 N00D C01F C020 -32.8(5) . . . . ?
Zn03 N00D C01F C021 89.5(4) . . . . ?
Zn04 S007 C00N N00D -80.6(2) . . . . ?
Zn04 S007 C00N N00J 101.9(2) . . . . ?
Zn04 S008 C00O N00C -0.78(19) . . . . ?
Zn04 S008 C00O N00G 177.6(2) . . . . ?
Zn04 N00C C00O S008 0.9(2) . . . . ?
Zn04 N00C C00O N00G -177.3(3) . . . . ?
Zn04 N00C C00Z C01H -94.8(3) . . . . ?
Zn04 N00C C00Z C01W 26.3(4) . . . . ?
Zn05 S00A C00Q N00F 75.8(2) 5_686 . . . ?
Zn05 S00A C00Q N00F -3.9(2) . . . . ?
Zn05 S00A C00Q N1 172.1(3) . . . . ?
Zn05 S00A C00Q N1 -108.3(3) 5_686 . . . ?
Zn05 N00F C00Q S00A 4.8(3) . . . . ?
Zn05 N00F C00Q N1 -170.8(3) . . . . ?
Zn05 N00F C01G C01Q -52.8(4) . . . . ?
Zn05 N00F C01G C01Y 68.6(4) . . . . ?
C27 N00B C00P C011 -114.2(3) . . . . ?
C27 N00B C00P C018 124.7(3) . . . . ?
C00M N00E C00U C00S 118.2(3) . . . . ?
C00M N00E C00U C01K -121.1(3) . . . . ?
C00N N00D C01F C020 168.7(4) . . . . ?
C00N N00D C01F C021 -69.0(5) . . . . ?
C00O N00C C00Z C01H 61.5(4) . . . . ?
C00O N00C C00Z C01W -177.4(3) . . . . ?
C00P N00B C27 S006 167.6(2) . . . . ?
C00P N00B C27 N00H -15.8(5) . . . . ?
C00Q N00F C01G C01Q 116.6(4) . . . . ?
C00Q N00F C01G C01Y -122.1(4) . . . . ?
C00T C012 C017 C01B -0.3(5) . . . . ?
C00T C01C C01N C01B 0.4(6) . . . . ?
C00U N00E C00M S009 -167.3(2) . . . . ?
C00U N00E C00M N00I 16.5(5) . . . . ?
C00W N00H C27 S006 144.3(2) . . . . ?
C00W N00H C27 N00B -32.2(5) . . . . ?
C00Z N00C C00O S008 -159.9(2) . . . . ?
C00Z N00C C00O N00G 21.8(5) . . . . ?
C010 N00I C00M S009 -140.5(2) . . . . ?
C010 N00I C00M N00E 35.4(5) . . . . ?
C012 C00T C01C C01N 0.8(5) . . . . ?
C012 C017 C01B C01N 1.6(6) . . . . ?
C013 N00I C00M S009 22.1(4) . . . . ?
C013 N00I C00M N00E -162.0(3) . . . . ?
C014 N00H C27 S006 -22.8(4) . . . . ?
C014 N00H C27 N00B 160.8(3) . . . . ?
C016 N00G C00O S008 -156.4(2) . . . . ?
C016 N00G C00O N00C 21.8(5) . . . . ?
C017 C01B C01N C01C -1.6(6) . . . . ?
C01A N00G C00O S008 11.1(4) . . . . ?
C01A N00G C00O N00C -170.8(3) . . . . ?
C01C C00T C012 C017 -0.9(5) . . . . ?
C01D C01J C01L C01P 1.6(6) . . . . ?
C01D C01M C01S C01P 1.0(6) . . . . ?
C01F N00D C00N S007 161.8(3) . . . . ?
C01F N00D C00N N00J -21.0(5) . . . . ?
C01G N00F C00Q S00A -166.7(3) . . . . ?
C01G N00F C00Q N1 17.6(5) . . . . ?
C01I N00J C00N S007 154.6(3) . . . . ?
C01I N00J C00N N00D -22.5(5) . . . . ?
C01J C01D C01M C01S -1.8(6) . . . . ?
C01J C01D C01M C01Z 175.7(4) . . . . ?
C01J C01L C01P C01S -2.4(6) . . . . ?
C01L C01P C01S C01M 1.1(6) . . . . ?
C01M C01D C01J C01L 0.5(6) . . . . ?
C01O N00J C00N S007 -17.8(4) . . . . ?
C01O N00J C00N N00D 165.1(3) . . . . ?
C01R N1 C00Q S00A -139.0(3) . . . . ?
C01R N1 C00Q N00F 36.4(5) . . . . ?
C01V C00T C012 C017 178.4(3) . . . . ?
C01V C00T C01C C01N -178.5(4) . . . . ?
C01X N1 C00Q S00A 25.0(4) . . . . ?
C01X N1 C00Q N00F -159.6(3) . . . . ?
C01Z C01M C01S C01P -176.5(4) . . . . ?
C023 C023 C024 C025 0.7(14) 2_656 . . . ?
C023 C024 C025 C025 4.0(15) . . . 2_656 ?
C26 C023 C024 C025 179(100) . . . . ?
